data_4080406
loop_
_publ_author_name
'Shuster, Vladimir'
'Gambarotta, Sandro'
'Nikiforov, Grigory B.'
'Budzelaar, Peter H. M.'

_publ_section_title
;
 Heterometallic Aluminum--Chromium Phenazine and Thiophenazine Complexes.
 Formation of a Tetranuclear Chromium(I) Sandwich Complex
;
_journal_issue 8
_journal_name_full Organometallics
_journal_page_first 2329
_journal_paper_doi 10.1021/om3012097
_journal_volume 32
_journal_year 2013
_chemical_formula_sum 'C55 H80 Al4 Cl2 Cr N4 O2'
_chemical_formula_weight 1060.05
_chemical_name_systematic
;

 ?

;
_space_group_IT_number 15
_symmetry_cell_setting monoclinic
_symmetry_space_group_name_Hall '-C 2yc'
_symmetry_space_group_name_H-M 'C 1 2/c 1'
_atom_sites_solution_hydrogens geom
_atom_sites_solution_primary direct
_atom_sites_solution_secondary difmap
_audit_creation_method SHELXL-97
_cell_angle_alpha 90.00
_cell_angle_beta 91.185(7)
_cell_angle_gamma 90.00
_cell_formula_units_Z 4
_cell_length_a 20.431(8)
_cell_length_b 14.075(6)
_cell_length_c 20.975(9)
_cell_measurement_reflns_used 8874
_cell_measurement_temperature 200(2)
_cell_measurement_theta_max 24.86
_cell_measurement_theta_min 2.60
_cell_volume 6030(4)
_computing_cell_refinement 'SMART, Bruker (2000)'
_computing_data_collection 'SMART, Bruker (2000)'
_computing_data_reduction 'XPREP, Bruker (2000)'
_computing_molecular_graphics 'SHELXTL, Bruker (2000)'
_computing_publication_material 'SHELXTL, Bruker (2000)'
_computing_structure_refinement 'SHELXL-97 (Sheldrick, 1997)'
_computing_structure_solution 'SHELXS-97 (Sheldrick, 1990)'
_diffrn_ambient_temperature 200(2)
_diffrn_measured_fraction_theta_full 0.959
_diffrn_measured_fraction_theta_max 0.959
_diffrn_measurement_device_type 'CCD area detector'
_diffrn_measurement_method 'phi and omega scans'
_diffrn_radiation_monochromator graphite
_diffrn_radiation_source 'fine-focus sealed tube'
_diffrn_radiation_type MoK\a
_diffrn_radiation_wavelength 0.71073
_diffrn_reflns_av_R_equivalents 0.0408
_diffrn_reflns_av_sigmaI/netI 0.0410
_diffrn_reflns_limit_h_max 21
_diffrn_reflns_limit_h_min -21
_diffrn_reflns_limit_k_max 14
_diffrn_reflns_limit_k_min -14
_diffrn_reflns_limit_l_max 21
_diffrn_reflns_limit_l_min -21
_diffrn_reflns_number 14748
_diffrn_reflns_theta_full 21.49
_diffrn_reflns_theta_max 21.49
_diffrn_reflns_theta_min 1.76
_diffrn_standards_decay_% <1
_exptl_absorpt_coefficient_mu 0.377
_exptl_absorpt_correction_T_max 0.9387
_exptl_absorpt_correction_T_min 0.8858
_exptl_absorpt_correction_type multi-scan
_exptl_absorpt_process_details 'SADABS, Bruker (2000)'
_exptl_crystal_colour green
_exptl_crystal_density_diffrn 1.168
_exptl_crystal_density_meas ?
_exptl_crystal_density_method 'not measured'
_exptl_crystal_description block
_exptl_crystal_F_000 2256
_exptl_crystal_size_max 0.33
_exptl_crystal_size_mid 0.21
_exptl_crystal_size_min 0.17
_refine_diff_density_max 0.419
_refine_diff_density_min -0.178
_refine_diff_density_rms 0.057
_refine_ls_extinction_method none
_refine_ls_goodness_of_fit_ref 1.052
_refine_ls_hydrogen_treatment constr
_refine_ls_matrix_type full
_refine_ls_number_parameters 277
_refine_ls_number_reflns 3324
_refine_ls_number_restraints 0
_refine_ls_restrained_S_all 1.052
_refine_ls_R_factor_all 0.0919
_refine_ls_R_factor_gt 0.0692
_refine_ls_shift/su_max 0.001
_refine_ls_shift/su_mean 0.001
_refine_ls_structure_factor_coef Fsqd
_refine_ls_weighting_details 'calc w=1/[\s^2^(Fo^2^)+(0.1263P)^2^+1.6579P] where P=(Fo^2^+2Fc^2^)/3'
_refine_ls_weighting_scheme calc
_refine_ls_wR_factor_gt 0.1842
_refine_ls_wR_factor_ref 0.1972
_reflns_number_gt 2282
_reflns_number_total 3324
_reflns_threshold_expression >2sigma(I)
_cod_data_source_file om3012097_si_001.cif
_cod_data_source_block sg3928sqz
_cod_depositor_comments
;
The following automatic conversions were performed:

'_symmetry_cell_setting' value 'Monoclinic' changed to 'monoclinic'
according to /home/saulius/struct/CIF-dictionaries/cif_core.dic
dictionary named 'cif_core.dic' version 2.4.2 from 2011-04-26.

Automatic conversion script
Id: cif_fix_values 1891 2012-01-12 08:04:46Z andrius 

The following automatic conversions were performed:

'_exptl_crystal_density_meas' value 'n/a' was changed to '?' - the
value is perceived as not measured.

Automatic conversion script
Id: cif_fix_values 3008 2015-01-20 13:52:24Z robertas 
;
_cod_original_sg_symbol_H-M C2/c
_cod_database_code 4080406

loop_
_symmetry_equiv_pos_as_xyz
'x, y, z'
'-x, y, -z+1/2'
'x+1/2, y+1/2, z'
'-x+1/2, y+1/2, -z+1/2'
'-x, -y, -z'
'x, -y, z-1/2'
'-x+1/2, -y+1/2, -z'
'x+1/2, -y+1/2, z-1/2'

loop_
_atom_site_label
_atom_site_type_symbol
_atom_site_fract_x
_atom_site_fract_y
_atom_site_fract_z
_atom_site_U_iso_or_equiv
_atom_site_adp_type
_atom_site_occupancy
_atom_site_symmetry_multiplicity
_atom_site_calc_flag
_atom_site_refinement_flags
Cr1 Cr 0.7500 -0.2500 0.5000 0.0781(5) Uani 1 2 d S
Al1 Al 0.78497(10) -0.03461(12) 0.47979(8) 0.0995(7) Uani 1 1 d .
Al2 Al 0.64490(8) 0.07432(13) 0.69334(7) 0.0892(6) Uani 1 1 d .
Cl1 Cl 0.80773(9) -0.16585(11) 0.41921(7) 0.1061(6) Uani 1 1 d .
N1 N 0.7393(2) -0.1129(3) 0.54141(17) 0.0795(12) Uani 1 1 d .
N2 N 0.6731(2) -0.0340(3) 0.64858(19) 0.0753(11) Uani 1 1 d .
O1 O 0.72439(19) 0.1396(2) 0.70276(16) 0.0894(11) Uani 1 1 d .
C1 C 0.6692(3) -0.1035(4) 0.5423(3) 0.0857(16) Uani 1 1 d .
C2 C 0.6327(3) -0.1323(4) 0.4885(3) 0.107(2) Uani 1 1 d .
H2A H 0.6546 -0.1550 0.4520 0.129 Uiso 1 1 calc R
C3 C 0.5669(5) -0.1280(6) 0.4879(5) 0.144(3) Uani 1 1 d .
H3A H 0.5428 -0.1459 0.4506 0.173 Uiso 1 1 calc R
C4 C 0.5345(4) -0.0987(6) 0.5400(6) 0.152(3) Uani 1 1 d .
H4A H 0.4880 -0.0989 0.5400 0.183 Uiso 1 1 calc R
C5 C 0.5702(3) -0.0679(5) 0.5940(4) 0.114(2) Uani 1 1 d .
H5A H 0.5473 -0.0458 0.6301 0.136 Uiso 1 1 calc R
C6 C 0.6369(3) -0.0691(4) 0.5959(3) 0.0863(16) Uani 1 1 d .
C7 C 0.7687(2) -0.1131(3) 0.6054(2) 0.0696(13) Uani 1 1 d .
C8 C 0.8302(3) -0.1499(4) 0.6144(3) 0.0838(15) Uani 1 1 d .
H8A H 0.8520 -0.1784 0.5797 0.101 Uiso 1 1 calc R
C9 C 0.8605(3) -0.1458(4) 0.6737(3) 0.0926(17) Uani 1 1 d .
H9A H 0.9039 -0.1693 0.6795 0.111 Uiso 1 1 calc R
C10 C 0.8281(3) -0.1077(4) 0.7245(3) 0.0932(17) Uani 1 1 d .
H10A H 0.8491 -0.1050 0.7653 0.112 Uiso 1 1 calc R
C11 C 0.7661(3) -0.0738(3) 0.7165(2) 0.0793(14) Uani 1 1 d .
H11A H 0.7436 -0.0499 0.7523 0.095 Uiso 1 1 calc R
C12 C 0.7351(3) -0.0736(3) 0.6568(2) 0.0709(13) Uani 1 1 d .
C13 C 0.7266(4) 0.0469(4) 0.4295(3) 0.125(2) Uani 1 1 d .
H13A H 0.7524 0.0793 0.3965 0.150 Uiso 1 1 calc R
H13B H 0.6935 0.0067 0.4075 0.150 Uiso 1 1 calc R
C14 C 0.6910(4) 0.1229(5) 0.4693(3) 0.140(3) Uani 1 1 d .
H14A H 0.6622 0.1606 0.4412 0.209 Uiso 1 1 calc R
H14B H 0.7234 0.1648 0.4900 0.209 Uiso 1 1 calc R
H14C H 0.6649 0.0916 0.5019 0.209 Uiso 1 1 calc R
C15 C 0.8647(4) 0.0208(5) 0.5121(4) 0.138(3) Uani 1 1 d .
H15A H 0.8568 0.0454 0.5555 0.165 Uiso 1 1 calc R
H15B H 0.8980 -0.0299 0.5160 0.165 Uiso 1 1 calc R
C16 C 0.8927(7) 0.1010(10) 0.4725(7) 0.284(8) Uani 1 1 d .
H16A H 0.9339 0.1231 0.4922 0.426 Uiso 1 1 calc R
H16B H 0.8614 0.1537 0.4703 0.426 Uiso 1 1 calc R
H16C H 0.9010 0.0780 0.4293 0.426 Uiso 1 1 calc R
C17 C 0.5909(4) 0.1574(6) 0.6382(3) 0.140(3) Uani 1 1 d .
H17A H 0.6192 0.1813 0.6040 0.169 Uiso 1 1 calc R
H17B H 0.5568 0.1173 0.6175 0.169 Uiso 1 1 calc R
C18 C 0.5594(4) 0.2357(5) 0.6647(4) 0.149(3) Uani 1 1 d .
H18A H 0.5345 0.2693 0.6313 0.224 Uiso 1 1 calc R
H18B H 0.5921 0.2787 0.6837 0.224 Uiso 1 1 calc R
H18C H 0.5296 0.2141 0.6977 0.224 Uiso 1 1 calc R
C19 C 0.6177(4) 0.0587(7) 0.7815(4) 0.138(3) Uani 1 1 d .
H19A H 0.6567 0.0665 0.8099 0.166 Uiso 1 1 calc R
H19B H 0.5867 0.1103 0.7916 0.166 Uiso 1 1 calc R
C20 C 0.5895(4) -0.0243(8) 0.7951(4) 0.157(3) Uani 1 1 d .
H20A H 0.5768 -0.0247 0.8399 0.236 Uiso 1 1 calc R
H20B H 0.6205 -0.0761 0.7876 0.236 Uiso 1 1 calc R
H20C H 0.5505 -0.0329 0.7677 0.236 Uiso 1 1 calc R
C21 C 0.7651(4) 0.1637(5) 0.6489(3) 0.113(2) Uani 1 1 d .
H21A H 0.7724 0.1074 0.6217 0.136 Uiso 1 1 calc R
H21B H 0.7444 0.2143 0.6226 0.136 Uiso 1 1 calc R
C22 C 0.8256(5) 0.1963(11) 0.6770(5) 0.214(6) Uani 1 1 d .
H22A H 0.8614 0.1527 0.6650 0.257 Uiso 1 1 calc R
H22B H 0.8359 0.2602 0.6601 0.257 Uiso 1 1 calc R
C23 C 0.8221(4) 0.2008(7) 0.7445(5) 0.155(3) Uani 1 1 d .
H23A H 0.8274 0.2673 0.7591 0.186 Uiso 1 1 calc R
H23B H 0.8575 0.1622 0.7644 0.186 Uiso 1 1 calc R
C24 C 0.7585(4) 0.1643(5) 0.7630(3) 0.107(2) Uani 1 1 d .
H24A H 0.7337 0.2133 0.7864 0.128 Uiso 1 1 calc R
H24B H 0.7637 0.1076 0.7905 0.128 Uiso 1 1 calc R

loop_
_atom_site_aniso_label
_atom_site_aniso_U_11
_atom_site_aniso_U_22
_atom_site_aniso_U_33
_atom_site_aniso_U_23
_atom_site_aniso_U_13
_atom_site_aniso_U_12
Cr1 0.0948(9) 0.0771(8) 0.0614(7) -0.0087(5) -0.0201(6) 0.0157(6)
Al1 0.1412(17) 0.0855(11) 0.0713(11) -0.0019(8) -0.0118(10) 0.0089(10)
Al2 0.0836(12) 0.1197(13) 0.0640(10) -0.0068(9) -0.0045(8) 0.0281(10)
Cl1 0.1477(15) 0.0956(10) 0.0749(10) -0.0044(7) 0.0029(9) 0.0138(9)
N1 0.099(3) 0.081(3) 0.057(2) -0.009(2) -0.021(2) 0.021(2)
N2 0.072(3) 0.087(3) 0.066(3) 0.000(2) -0.018(2) 0.009(2)
O1 0.116(3) 0.091(2) 0.061(2) -0.0128(17) -0.002(2) 0.013(2)
C1 0.093(4) 0.076(3) 0.087(4) -0.011(3) -0.041(3) 0.019(3)
C2 0.101(5) 0.113(5) 0.106(5) -0.026(4) -0.051(4) 0.033(4)
C3 0.134(8) 0.128(6) 0.167(8) -0.050(6) -0.078(6) 0.032(5)
C4 0.107(6) 0.147(7) 0.200(9) -0.016(7) -0.076(7) 0.008(5)
C5 0.075(4) 0.133(5) 0.132(5) -0.011(4) -0.029(4) 0.010(4)
C6 0.084(4) 0.085(4) 0.089(4) -0.004(3) -0.028(3) 0.008(3)
C7 0.073(3) 0.065(3) 0.071(3) -0.008(2) -0.017(3) 0.013(3)
C8 0.087(4) 0.084(4) 0.079(4) -0.010(3) -0.016(3) 0.017(3)
C9 0.084(4) 0.098(4) 0.094(4) -0.008(3) -0.031(3) 0.016(3)
C10 0.109(5) 0.091(4) 0.078(4) -0.004(3) -0.038(4) 0.007(3)
C11 0.097(4) 0.079(3) 0.061(3) 0.000(2) -0.023(3) 0.012(3)
C12 0.078(4) 0.064(3) 0.070(3) 0.006(2) -0.021(3) 0.000(3)
C13 0.194(7) 0.095(4) 0.086(4) 0.005(3) -0.020(4) 0.025(5)
C14 0.203(8) 0.103(5) 0.113(5) 0.016(4) 0.000(5) 0.052(5)
C15 0.175(7) 0.119(5) 0.119(6) 0.000(4) 0.007(5) -0.026(5)
C16 0.272(15) 0.268(15) 0.311(17) 0.140(14) -0.041(12) -0.094(12)
C17 0.149(6) 0.159(7) 0.112(5) -0.023(5) -0.017(5) 0.087(5)
C18 0.182(8) 0.132(6) 0.132(6) -0.011(5) -0.012(6) 0.044(6)
C19 0.126(6) 0.153(7) 0.135(6) 0.033(5) -0.001(5) 0.002(5)
C20 0.136(7) 0.208(10) 0.127(6) -0.003(6) -0.020(5) -0.026(7)
C21 0.150(7) 0.105(4) 0.085(4) 0.008(3) 0.008(5) -0.004(4)
C22 0.160(9) 0.357(16) 0.124(8) 0.047(9) -0.023(7) -0.106(10)
C23 0.114(6) 0.200(8) 0.152(8) -0.064(6) 0.006(6) -0.003(6)
C24 0.133(6) 0.101(4) 0.086(4) -0.027(3) -0.008(4) 0.011(4)

loop_
_atom_type_symbol
_atom_type_description
_atom_type_scat_dispersion_real
_atom_type_scat_dispersion_imag
_atom_type_scat_source
C C 0.0033 0.0016 'International Tables Vol C Tables 4.2.6.8 and 6.1.1.4'
H H 0.0000 0.0000 'International Tables Vol C Tables 4.2.6.8 and 6.1.1.4'
N N 0.0061 0.0033 'International Tables Vol C Tables 4.2.6.8 and 6.1.1.4'
O O 0.0106 0.0060 'International Tables Vol C Tables 4.2.6.8 and 6.1.1.4'
Al Al 0.0645 0.0514 'International Tables Vol C Tables 4.2.6.8 and 6.1.1.4'
Cl Cl 0.1484 0.1585 'International Tables Vol C Tables 4.2.6.8 and 6.1.1.4'
Cr Cr 0.3209 0.6236 'International Tables Vol C Tables 4.2.6.8 and 6.1.1.4'

loop_
_geom_angle_atom_site_label_1
_geom_angle_atom_site_label_2
_geom_angle_atom_site_label_3
_geom_angle
_geom_angle_site_symmetry_1
_geom_angle_site_symmetry_3
N1 Cr1 N1 179.998(1) 7_646 .
N1 Cr1 Cl1 84.09(12) 7_646 7_646
N1 Cr1 Cl1 95.91(12) . 7_646
N1 Cr1 Cl1 95.91(12) 7_646 .
N1 Cr1 Cl1 84.09(12) . .
Cl1 Cr1 Cl1 180.0 7_646 .
C15 Al1 N1 114.2(3) . .
C15 Al1 C13 117.2(3) . .
N1 Al1 C13 113.3(3) . .
C15 Al1 Cl1 110.1(3) . .
N1 Al1 Cl1 90.99(14) . .
C13 Al1 Cl1 107.7(2) . .
O1 Al2 N2 100.13(17) . .
O1 Al2 C17 104.2(3) . .
N2 Al2 C17 111.1(2) . .
O1 Al2 C19 102.6(3) . .
N2 Al2 C19 118.4(3) . .
C17 Al2 C19 117.2(3) . .
Al1 Cl1 Cr1 84.15(7) . .
C1 N1 C7 112.3(4) . .
C1 N1 Al1 116.5(3) . .
C7 N1 Al1 114.6(3) . .
C1 N1 Cr1 101.6(3) . .
C7 N1 Cr1 109.3(3) . .
Al1 N1 Cr1 100.77(18) . .
C12 N2 C6 114.8(4) . .
C12 N2 Al2 123.3(3) . .
C6 N2 Al2 120.9(3) . .
C21 O1 C24 110.0(5) . .
C21 O1 Al2 122.7(4) . .
C24 O1 Al2 126.9(4) . .
C2 C1 C6 119.6(6) . .
C2 C1 N1 118.4(6) . .
C6 C1 N1 121.9(4) . .
C3 C2 C1 120.6(7) . .
C4 C3 C2 120.7(7) . .
C3 C4 C5 119.5(8) . .
C6 C5 C4 121.4(8) . .
C5 C6 C1 117.9(5) . .
C5 C6 N2 121.9(6) . .
C1 C6 N2 120.2(5) . .
C8 C7 C12 120.5(4) . .
C8 C7 N1 119.1(4) . .
C12 C7 N1 120.4(4) . .
C7 C8 C9 120.1(5) . .
C10 C9 C8 120.0(5) . .
C11 C10 C9 120.2(5) . .
C10 C11 C12 121.2(5) . .
N2 C12 C11 120.6(5) . .
N2 C12 C7 121.5(4) . .
C11 C12 C7 117.9(5) . .
C14 C13 Al1 113.9(4) . .
C16 C15 Al1 115.9(7) . .
C18 C17 Al2 119.5(5) . .
C20 C19 Al2 115.6(7) . .
C22 C21 O1 105.0(6) . .
C23 C22 C21 111.2(8) . .
C22 C23 C24 108.3(7) . .
C23 C24 O1 105.3(6) . .

loop_
_geom_bond_atom_site_label_1
_geom_bond_atom_site_label_2
_geom_bond_distance
_geom_bond_site_symmetry_2
Cr1 N1 2.129(4) 7_646
Cr1 N1 2.129(4) .
Cr1 Cl1 2.3975(17) 7_646
Cr1 Cl1 2.3976(17) .
Al1 C15 1.917(8) .
Al1 N1 1.951(5) .
Al1 C13 1.948(6) .
Al1 Cl1 2.295(2) .
Al2 O1 1.873(4) .
Al2 N2 1.886(4) .
Al2 C17 1.968(7) .
Al2 C19 1.955(8) .
N1 C1 1.438(7) .
N1 C7 1.460(6) .
N2 C12 1.392(6) .
N2 C6 1.407(6) .
O1 C21 1.457(7) .
O1 C24 1.472(7) .
C1 C2 1.400(8) .
C1 C6 1.401(8) .
C2 C3 1.346(10) .
C3 C4 1.352(12) .
C4 C5 1.402(11) .
C5 C6 1.363(8) .
C7 C8 1.369(7) .
C7 C12 1.405(7) .
C8 C9 1.380(8) .
C9 C10 1.375(8) .
C10 C11 1.360(7) .
C11 C12 1.392(7) .
C13 C14 1.548(9) .
C15 C16 1.521(12) .
C17 C18 1.397(8) .
C19 C20 1.335(10) .
C21 C22 1.433(11) .
C22 C23 1.422(12) .
C23 C24 1.458(9) .

loop_
_geom_torsion_atom_site_label_1
_geom_torsion_atom_site_label_2
_geom_torsion_atom_site_label_3
_geom_torsion_atom_site_label_4
_geom_torsion
_geom_torsion_site_symmetry_1
C15 Al1 Cl1 Cr1 116.2(3) .
N1 Al1 Cl1 Cr1 -0.09(13) .
C13 Al1 Cl1 Cr1 -114.9(3) .
N1 Cr1 Cl1 Al1 -179.92(12) 7_646
N1 Cr1 Cl1 Al1 0.09(12) .
Cl1 Cr1 Cl1 Al1 154(9) 7_646
C15 Al1 N1 C1 138.7(4) .
C13 Al1 N1 C1 1.0(4) .
Cl1 Al1 N1 C1 -108.7(3) .
C15 Al1 N1 C7 4.7(4) .
C13 Al1 N1 C7 -133.0(4) .
Cl1 Al1 N1 C7 117.3(3) .
C15 Al1 N1 Cr1 -112.5(3) .
C13 Al1 N1 Cr1 109.8(3) .
Cl1 Al1 N1 Cr1 0.11(15) .
N1 Cr1 N1 C1 67(12) 7_646
Cl1 Cr1 N1 C1 -59.9(3) 7_646
Cl1 Cr1 N1 C1 120.1(3) .
N1 Cr1 N1 C7 -175(12) 7_646
Cl1 Cr1 N1 C7 58.9(3) 7_646
Cl1 Cr1 N1 C7 -121.1(3) .
N1 Cr1 N1 Al1 -54(12) 7_646
Cl1 Cr1 N1 Al1 179.90(15) 7_646
Cl1 Cr1 N1 Al1 -0.10(15) .
O1 Al2 N2 C12 32.0(4) .
C17 Al2 N2 C12 141.6(4) .
C19 Al2 N2 C12 -78.4(5) .
O1 Al2 N2 C6 -135.8(4) .
C17 Al2 N2 C6 -26.2(5) .
C19 Al2 N2 C6 113.8(5) .
N2 Al2 O1 C21 54.8(4) .
C17 Al2 O1 C21 -60.2(5) .
C19 Al2 O1 C21 177.1(5) .
N2 Al2 O1 C24 -118.0(4) .
C17 Al2 O1 C24 127.0(4) .
C19 Al2 O1 C24 4.4(5) .
C7 N1 C1 C2 -159.7(5) .
Al1 N1 C1 C2 65.3(6) .
Cr1 N1 C1 C2 -43.1(5) .
C7 N1 C1 C6 18.4(7) .
Al1 N1 C1 C6 -116.6(5) .
Cr1 N1 C1 C6 135.0(4) .
C6 C1 C2 C3 -0.6(9) .
N1 C1 C2 C3 177.6(6) .
C1 C2 C3 C4 -2.1(12) .
C2 C3 C4 C5 3.1(14) .
C3 C4 C5 C6 -1.6(12) .
C4 C5 C6 C1 -0.9(9) .
C4 C5 C6 N2 176.7(6) .
C2 C1 C6 C5 2.0(8) .
N1 C1 C6 C5 -176.0(5) .
C2 C1 C6 N2 -175.7(5) .
N1 C1 C6 N2 6.2(8) .
C12 N2 C6 C5 154.2(5) .
Al2 N2 C6 C5 -37.0(7) .
C12 N2 C6 C1 -28.1(7) .
Al2 N2 C6 C1 140.6(4) .
C1 N1 C7 C8 160.0(4) .
Al1 N1 C7 C8 -64.1(5) .
Cr1 N1 C7 C8 48.1(5) .
C1 N1 C7 C12 -21.6(6) .
Al1 N1 C7 C12 114.3(4) .
Cr1 N1 C7 C12 -133.5(4) .
C12 C7 C8 C9 -2.2(8) .
N1 C7 C8 C9 176.2(5) .
C7 C8 C9 C10 2.4(8) .
C8 C9 C10 C11 -0.1(8) .
C9 C10 C11 C12 -2.4(8) .
C6 N2 C12 C11 -156.2(5) .
Al2 N2 C12 C11 35.3(6) .
C6 N2 C12 C7 24.9(6) .
Al2 N2 C12 C7 -143.6(4) .
C10 C11 C12 N2 -176.4(5) .
C10 C11 C12 C7 2.5(7) .
C8 C7 C12 N2 178.7(4) .
N1 C7 C12 N2 0.3(7) .
C8 C7 C12 C11 -0.3(7) .
N1 C7 C12 C11 -178.6(4) .
C15 Al1 C13 C14 -72.0(6) .
N1 Al1 C13 C14 64.4(6) .
Cl1 Al1 C13 C14 163.4(5) .
N1 Al1 C15 C16 -165.2(8) .
C13 Al1 C15 C16 -29.2(9) .
Cl1 Al1 C15 C16 94.2(9) .
O1 Al2 C17 C18 -80.1(7) .
N2 Al2 C17 C18 172.9(6) .
C19 Al2 C17 C18 32.4(9) .
O1 Al2 C19 C20 -141.6(7) .
N2 Al2 C19 C20 -32.5(8) .
C17 Al2 C19 C20 105.0(8) .
C24 O1 C21 C22 4.2(9) .
Al2 O1 C21 C22 -169.6(7) .
O1 C21 C22 C23 -4.8(13) .
C21 C22 C23 C24 3.6(14) .
C22 C23 C24 O1 -0.9(11) .
C21 O1 C24 C23 -2.1(7) .
Al2 O1 C24 C23 171.4(5) .
